data_7037305
loop_
_publ_author_name
'R\"uhlig, Karoline'
'Mothes, Robert'
'Aliabadi, Azar'
'Kataev, Vladislav'
'B\"uchner, Bernd'
'Buschbeck, Roy'
'R\"uffer, Tobias'
'Lang, Heinrich'

_publ_section_title
;
 Cu(II) bis(oxamato) end-grafted poly(amidoamine) dendrimers.
;
_journal_issue 19
_journal_name_full 'Dalton transactions (Cambridge, England : 2003)'
_journal_page_first 7960
_journal_page_last 7979
_journal_paper_doi 10.1039/c5dt03416g
_journal_volume 45
_journal_year 2016
_chemical_formula_moiety '2(C23 H8 N4 Ni2 O16), 8(C16 H36 N), 3(C2 H3 N)'
_chemical_formula_sum 'C180 H313 N19 Ni4 O32'
_chemical_formula_weight 3490.32
_chemical_name_systematic
;
 ?
;
_space_group_crystal_system monoclinic
_space_group_IT_number 14
_space_group_name_Hall '-P 2ybc'
_space_group_name_H-M_alt 'P 1 21/c 1'
_symmetry_space_group_name_Hall '-P 2ybc'
_symmetry_space_group_name_H-M 'P 1 21/c 1'
_atom_sites_solution_hydrogens geom
_audit_creation_method SHELXL-2013
_audit_update_record
;
2015-07-29 deposited with the CCDC.
2015-11-18 downloaded from the CCDC.
;
_cell_angle_alpha 90
_cell_angle_beta 97.509(2)
_cell_angle_gamma 90
_cell_formula_units_Z 2
_cell_length_a 12.9740(3)
_cell_length_b 19.6759(4)
_cell_length_c 37.5348(8)
_cell_measurement_reflns_used 10356
_cell_measurement_temperature 100
_cell_measurement_theta_max 65.0880
_cell_measurement_theta_min 3.9400
_cell_volume 9499.5(4)
_computing_cell_refinement
;
CrysAlisPro, Agilent Technologies,
Version 1.171.37.31 (release 14-01-2014 CrysAlis171 .NET)
(compiled Jan 14 2014,18:38:05)
;
_computing_data_collection
;
CrysAlisPro, Agilent Technologies,
Version 1.171.37.31 (release 14-01-2014 CrysAlis171 .NET)
(compiled Jan 14 2014,18:38:05)
;
_computing_data_reduction
;
CrysAlisPro, Agilent Technologies,
Version 1.171.37.31 (release 14-01-2014 CrysAlis171 .NET)
(compiled Jan 14 2014,18:38:05)
;
_computing_structure_refinement 'SHELXL-2013 (Sheldrick, 2013)'
_computing_structure_solution 'SHELXS-2013 (Sheldrick, 2013)'
_diffrn_ambient_temperature 100
_diffrn_measured_fraction_theta_full 0.978
_diffrn_measured_fraction_theta_max 0.978
_diffrn_measurement_device_type 'oxford gemini s'
_diffrn_measurement_method '\w scans'
_diffrn_radiation_type CuK\a
_diffrn_radiation_wavelength 1.54184
_diffrn_reflns_av_R_equivalents 0.0236
_diffrn_reflns_av_unetI/netI 0.0299
_diffrn_reflns_Laue_measured_fraction_full 0.978
_diffrn_reflns_Laue_measured_fraction_max 0.978
_diffrn_reflns_limit_h_max 13
_diffrn_reflns_limit_h_min -15
_diffrn_reflns_limit_k_max 23
_diffrn_reflns_limit_k_min -23
_diffrn_reflns_limit_l_max 43
_diffrn_reflns_limit_l_min -44
_diffrn_reflns_number 36627
_diffrn_reflns_point_group_measured_fraction_full 0.978
_diffrn_reflns_point_group_measured_fraction_max 0.978
_diffrn_reflns_theta_full 65.000
_diffrn_reflns_theta_max 64.995
_diffrn_reflns_theta_min 3.436
_exptl_absorpt_coefficient_mu 1.020
_exptl_absorpt_correction_T_max 1.00000
_exptl_absorpt_correction_T_min 0.95314
_exptl_absorpt_correction_type multi-scan
_exptl_absorpt_process_details
;
CrysAlisPro, Agilent Technologies,
Version 1.171.37.31 (release 14-01-2014 CrysAlis171 .NET)
(compiled Jan 14 2014,18:38:05)
Empirical absorption correction using spherical harmonics,
 implemented in SCALE3 ABSPACK scaling algorithm.
;
_exptl_crystal_colour yellow
_exptl_crystal_density_diffrn 1.220
_exptl_crystal_description block
_exptl_crystal_F_000 3788
_exptl_crystal_size_max 0.3
_exptl_crystal_size_mid 0.2
_exptl_crystal_size_min 0.1
_refine_diff_density_max 0.833
_refine_diff_density_min -0.408
_refine_diff_density_rms 0.064
_refine_ls_extinction_method none
_refine_ls_goodness_of_fit_ref 1.032
_refine_ls_hydrogen_treatment constr
_refine_ls_matrix_type full
_refine_ls_number_parameters 1103
_refine_ls_number_reflns 15813
_refine_ls_number_restraints 0
_refine_ls_restrained_S_all 1.032
_refine_ls_R_factor_all 0.0844
_refine_ls_R_factor_gt 0.0673
_refine_ls_shift/su_max 0.003
_refine_ls_shift/su_mean 0.000
_refine_ls_structure_factor_coef Fsqd
_refine_ls_weighting_details 'w=1/[\s^2^(Fo^2^)+(0.1135P)^2^+7.9367P] where P=(Fo^2^+2Fc^2^)/3'
_refine_ls_weighting_scheme calc
_refine_ls_wR_factor_gt 0.1917
_refine_ls_wR_factor_ref 0.2028
_reflns_Friedel_coverage 0.000
_reflns_number_gt 12384
_reflns_number_total 15813
_reflns_threshold_expression 'I > 2\s(I)'
_cod_data_source_file c5dt03416g2.cif
_cod_data_source_block shelx
_cod_depositor_comments 'Adding full bibliography for 7037305--7037306.cif.'
_cod_database_code 7037305
_shelx_space_group_comment
;
The symmetry employed for this shelxl refinement is uniquely defined
by the following loop, which should always be used as a source of
symmetry information in preference to the above space-group names.
They are only intended as comments.
;
_shelxl_version_number 2013-4

loop_
_space_group_symop_operation_xyz
'x, y, z'
'-x, y+1/2, -z+1/2'
'-x, -y, -z'
'x, -y-1/2, z-1/2'

loop_
_atom_site_label
_atom_site_type_symbol
_atom_site_fract_x
_atom_site_fract_y
_atom_site_fract_z
_atom_site_U_iso_or_equiv
_atom_site_adp_type
_atom_site_occupancy
_atom_site_site_symmetry_order
_atom_site_calc_flag
_atom_site_refinement_flags_posn
_atom_site_refinement_flags_adp
_atom_site_refinement_flags_occupancy
_atom_site_disorder_assembly
_atom_site_disorder_group
C1 C 0.5471(3) 0.20163(15) 1.02455(8) 0.0410(7) Uani 1 1 d . . . . .
C2 C 0.4599(3) 0.16394(17) 0.99959(9) 0.0449(7) Uani 1 1 d . . . . .
C3 C 0.7800(3) 0.21849(18) 0.92677(9) 0.0465(8) Uani 1 1 d . . . . .
C4 C 0.7023(3) 0.17845(18) 0.89972(9) 0.0498(8) Uani 1 1 d . . . . .
C5 C 0.7224(2) 0.24493(16) 1.01818(8) 0.0419(7) Uani 1 1 d . . . . .
C6 C 0.7572(3) 0.26694(16) 1.05227(9) 0.0448(7) Uani 1 1 d . . . . .
H6 H 0.7164 0.2615 1.0707 0.054 Uiso 1 1 calc R U . . .
C7 C 0.8562(3) 0.29811(17) 1.05899(9) 0.0486(8) Uani 1 1 d . . . . .
C8 C 0.9156(3) 0.30748(18) 1.03175(10) 0.0507(8) Uani 1 1 d . . . . .
H8 H 0.9796 0.3291 1.0366 0.061 Uiso 1 1 calc R U . . .
C9 C 0.8822(3) 0.28538(18) 0.99727(9) 0.0492(8) Uani 1 1 d . . . . .
H9 H 0.9230 0.2922 0.9790 0.059 Uiso 1 1 calc R U . . .
C10 C 0.7864(2) 0.25259(16) 0.99031(9) 0.0440(7) Uani 1 1 d . . . . .
C11 C 0.8861(3) 0.32220(18) 1.09604(9) 0.0504(8) Uani 1 1 d . . . . .
C12 C 1.2220(3) 0.14690(18) 1.32763(9) 0.0492(8) Uani 1 1 d . . . . .
C13 C 1.3003(3) 0.10242(19) 1.35212(10) 0.0547(9) Uani 1 1 d . . . . .
C14 C 1.4564(3) 0.1543(2) 1.23059(10) 0.0632(10) Uani 1 1 d . . . . .
C15 C 1.5374(3) 0.1058(2) 1.25218(13) 0.0700(12) Uani 1 1 d . . . . .
C16 C 1.2175(3) 0.19634(19) 1.26702(9) 0.0499(8) Uani 1 1 d . . . . .
C17 C 1.1228(3) 0.2309(2) 1.26252(9) 0.0521(8) Uani 1 1 d . . . . .
H17 H 1.0802 0.2307 1.2806 0.063 Uiso 1 1 calc R U . . .
C18 C 1.0933(3) 0.2657(2) 1.23066(10) 0.0570(9) Uani 1 1 d . . . . .
H18 H 1.0301 0.2888 1.2273 0.068 Uiso 1 1 calc R U . . .
C19 C 1.1576(3) 0.2664(2) 1.20354(9) 0.0506(8) Uani 1 1 d . . . . .
C20 C 1.2526(3) 0.2323(2) 1.20835(10) 0.0586(9) Uani 1 1 d . . . . .
H20 H 1.2953 0.2329 1.1903 0.070 Uiso 1 1 calc R U . . .
C21 C 1.2830(3) 0.19762(19) 1.23977(9) 0.0519(8) Uani 1 1 d . . . . .
C22 C 1.1340(3) 0.3059(2) 1.17045(11) 0.0657(11) Uani 1 1 d . . . . .
C23 C 1.0160(3) 0.3756(2) 1.13591(10) 0.0590(9) Uani 1 1 d . . . . .
H23A H 1.0768 0.4036 1.1344 0.071 Uiso 1 1 calc R U . . .
H23B H 0.9593 0.4055 1.1401 0.071 Uiso 1 1 calc R U . . .
C24 C 0.3784(3) 0.0614(2) 1.09593(11) 0.0612(10) Uani 1 1 d . . . . .
H24A H 0.3896 0.0873 1.0748 0.073 Uiso 1 1 calc R U . . .
H24B H 0.3408 0.0903 1.1107 0.073 Uiso 1 1 calc R U . . .
C25 C 0.3104(4) 0.0002(3) 1.08399(16) 0.0901(15) Uani 1 1 d . . . . .
H25A H 0.3243 -0.0361 1.1014 0.108 Uiso 1 1 calc R U . . .
H25B H 0.3273 -0.0162 1.0611 0.108 Uiso 1 1 calc R U . . .
C26 C 0.1911(4) 0.0198(3) 1.08024(18) 0.1062(19) Uani 1 1 d . . . . .
H26A H 0.1743 0.0366 1.1031 0.127 Uiso 1 1 calc R U . . .
H26B H 0.1770 0.0559 1.0626 0.127 Uiso 1 1 calc R U . . .
C27 C 0.1254(5) -0.0396(4) 1.0690(2) 0.131(3) Uani 1 1 d . . . . .
H27A H 0.0535 -0.0269 1.0671 0.196 Uiso 1 1 calc R U . . .
H27B H 0.1392 -0.0752 1.0865 0.196 Uiso 1 1 calc R U . . .
H27C H 0.1409 -0.0555 1.0461 0.196 Uiso 1 1 calc R U . . .
C28 C 0.4692(3) -0.00029(18) 1.14896(10) 0.0542(9) Uani 1 1 d . . . . .
H28A H 0.4556 -0.0464 1.1404 0.065 Uiso 1 1 calc R U . . .
H28B H 0.5344 -0.0009 1.1649 0.065 Uiso 1 1 calc R U . . .
C29 C 0.3840(3) 0.02027(19) 1.17046(11) 0.0590(9) Uani 1 1 d . . . . .
H29A H 0.3172 0.0163 1.1557 0.071 Uiso 1 1 calc R U . . .
H29B H 0.3935 0.0673 1.1779 0.071 Uiso 1 1 calc R U . . .
C30 C 0.3857(4) -0.0248(2) 1.20338(13) 0.0754(12) Uani 1 1 d . . . . .
H30A H 0.3855 -0.0720 1.1960 0.091 Uiso 1 1 calc R U . . .
H30B H 0.4495 -0.0166 1.2194 0.091 Uiso 1 1 calc R U . . .
C31 C 0.2944(4) -0.0124(2) 1.22343(15) 0.0846(14) Uani 1 1 d . . . . .
H31A H 0.2990 -0.0418 1.2440 0.127 Uiso 1 1 calc R U . . .
H31B H 0.2311 -0.0214 1.2079 0.127 Uiso 1 1 calc R U . . .
H31C H 0.2949 0.0341 1.2312 0.127 Uiso 1 1 calc R U . . .
C32 C 0.5314(3) 0.11202(16) 1.12900(9) 0.0440(7) Uani 1 1 d . . . . .
H32A H 0.4864 0.1338 1.1443 0.053 Uiso 1 1 calc R U . . .
H32B H 0.5323 0.1406 1.1080 0.053 Uiso 1 1 calc R U . . .
C33 C 0.6403(3) 0.11002(18) 1.14912(10) 0.0532(8) Uani 1 1 d . . . . .
H33A H 0.6864 0.0865 1.1349 0.064 Uiso 1 1 calc R U . . .
H33B H 0.6403 0.0857 1.1716 0.064 Uiso 1 1 calc R U . . .
C34 C 0.6787(3) 0.18294(18) 1.15664(10) 0.0529(8) Uani 1 1 d . . . . .
H34A H 0.6877 0.2046 1.1341 0.064 Uiso 1 1 calc R U . . .
H34B H 0.6260 0.2081 1.1672 0.064 Uiso 1 1 calc R U . . .
C35 C 0.7800(4) 0.1866(2) 1.18156(14) 0.0772(13) Uani 1 1 d . . . . .
H35A H 0.8001 0.2333 1.1852 0.116 Uiso 1 1 calc R U . . .
H35B H 0.8330 0.1627 1.1710 0.116 Uiso 1 1 calc R U . . .
H35C H 0.7712 0.1662 1.2042 0.116 Uiso 1 1 calc R U . . .
C36 C 0.5511(3) 0.00500(18) 1.09439(10) 0.0580(9) Uani 1 1 d . . . . .
H36A H 0.6139 -0.0083 1.1097 0.070 Uiso 1 1 calc R U . . .
H36B H 0.5148 -0.0363 1.0861 0.070 Uiso 1 1 calc R U . . .
C37 C 0.5817(4) 0.0421(2) 1.06221(11) 0.0679(11) Uani 1 1 d . . . . .
H37A H 0.6083 0.0867 1.0695 0.081 Uiso 1 1 calc R U . . .
H37B H 0.5211 0.0480 1.0444 0.081 Uiso 1 1 calc R U . . .
C38 C 0.6641(4) 0.0026(2) 1.04592(12) 0.0748(12) Uani 1 1 d . . . . .
H38A H 0.7234 -0.0040 1.0642 0.090 Uiso 1 1 calc R U . . .
H38B H 0.6366 -0.0420 1.0388 0.090 Uiso 1 1 calc R U . . .
C39 C 0.6993(6) 0.0350(3) 1.01492(16) 0.112(2) Uani 1 1 d . . . . .
H39A H 0.7512 0.0071 1.0061 0.169 Uiso 1 1 calc R U . . .
H39B H 0.7286 0.0786 1.0218 0.169 Uiso 1 1 calc R U . . .
H39C H 0.6415 0.0407 0.9964 0.169 Uiso 1 1 calc R U . . .
C40 C 0.7272(2) -0.16611(18) 1.10009(9) 0.0475(8) Uani 1 1 d . . . . .
H40A H 0.7398 -0.1197 1.1083 0.057 Uiso 1 1 calc R U . . .
H40B H 0.6705 -0.1650 1.0805 0.057 Uiso 1 1 calc R U . . .
C41 C 0.6924(3) -0.20704(19) 1.13072(9) 0.0490(8) Uani 1 1 d . . . . .
H41A H 0.7495 -0.2119 1.1500 0.059 Uiso 1 1 calc R U . . .
H41B H 0.6702 -0.2520 1.1224 0.059 Uiso 1 1 calc R U . . .
C42 C 0.6023(3) -0.16932(19) 1.14425(10) 0.0512(8) Uani 1 1 d . . . . .
H42A H 0.6281 -0.1273 1.1556 0.061 Uiso 1 1 calc R U . . .
H42B H 0.5514 -0.1576 1.1239 0.061 Uiso 1 1 calc R U . . .
C43 C 0.5491(3) -0.2106(2) 1.17094(11) 0.0613(10) Uani 1 1 d . . . . .
H43A H 0.4933 -0.1846 1.1785 0.092 Uiso 1 1 calc R U . . .
H43B H 0.5986 -0.2215 1.1914 0.092 Uiso 1 1 calc R U . . .
H43C H 0.5219 -0.2518 1.1597 0.092 Uiso 1 1 calc R U . . .
C44 C 0.8114(3) -0.26459(18) 1.07325(10) 0.0517(8) Uani 1 1 d . . . . .
H44A H 0.8035 -0.2928 1.0939 0.062 Uiso 1 1 calc R U . . .
H44B H 0.8746 -0.2788 1.0641 0.062 Uiso 1 1 calc R U . . .
C45 C 0.7199(3) -0.27768(18) 1.04446(10) 0.0533(9) Uani 1 1 d . . . . .
H45A H 0.6555 -0.2696 1.0544 0.064 Uiso 1 1 calc R U . . .
H45B H 0.7227 -0.2462 1.0247 0.064 Uiso 1 1 calc R U . . .
C46 C 0.7206(3) -0.34952(19) 1.03051(11) 0.0628(10) Uani 1 1 d . . . . .
H46A H 0.7209 -0.3811 1.0504 0.075 Uiso 1 1 calc R U . . .
H46B H 0.7834 -0.3570 1.0195 0.075 Uiso 1 1 calc R U . . .
C48 C 0.9184(3) -0.1899(2) 1.11457(10) 0.0613(11) Uani 1 1 d . . . . .
H48A H 0.9768 -0.2116 1.1054 0.074 Uiso 0.516(18) 1 calc R U P A 1
H48B H 0.9029 -0.2158 1.1352 0.074 Uiso 0.516(18) 1 calc R U P A 1
H48C H 0.9151 -0.2299 1.1295 0.074 Uiso 0.484(18) 1 calc R U P A 2
H48D H 0.9801 -0.1945 1.1027 0.074 Uiso 0.484(18) 1 calc R U P A 2
C47 C 0.6267(4) -0.3626(2) 1.00320(12) 0.0729(12) Uani 1 1 d . . . . .
H47A H 0.6285 -0.4086 0.9948 0.109 Uiso 1 1 calc R U . . .
H47B H 0.6272 -0.3320 0.9833 0.109 Uiso 1 1 calc R U . . .
H47C H 0.5646 -0.3557 1.0141 0.109 Uiso 1 1 calc R U . . .
C49 C 0.9527(9) -0.1092(7) 1.1279(3) 0.057(3) Uani 0.516(18) 1 d . . P A 1
H49A H 0.9755 -0.0849 1.1078 0.068 Uiso 0.516(18) 1 calc R U P A 1
H49B H 0.8921 -0.0859 1.1345 0.068 Uiso 0.516(18) 1 calc R U P A 1
C50 C 1.0383(6) -0.1071(8) 1.1593(3) 0.059(3) Uani 0.516(18) 1 d . . P A 1
H50A H 1.0558 -0.1547 1.1630 0.070 Uiso 0.516(18) 1 calc R U P A 1
H50B H 1.0960 -0.0878 1.1487 0.070 Uiso 0.516(18) 1 calc R U P A 1
C51 C 1.0509(13) -0.0867(11) 1.1870(6) 0.155(10) Uani 0.516(18) 1 d . . P A 1
H51A H 1.1198 -0.0980 1.1979 0.232 Uiso 0.516(18) 1 calc R U P A 1
H51B H 1.0009 -0.1061 1.2007 0.232 Uiso 0.516(18) 1 calc R U P A 1
H51C H 1.0430 -0.0382 1.1863 0.232 Uiso 0.516(18) 1 calc R U P A 1
C49' C 0.9320(9) -0.1371(7) 1.1359(3) 0.054(3) Uani 0.484(18) 1 d . . P A 2
H49C H 0.8702 -0.1298 1.1474 0.065 Uiso 0.484(18) 1 calc R U P A 2
H49D H 0.9436 -0.0969 1.1221 0.065 Uiso 0.484(18) 1 calc R U P A 2
C50' C 1.0256(9) -0.1493(9) 1.1645(3) 0.071(3) Uani 0.484(18) 1 d . . P A 2
H50C H 1.0431 -0.1972 1.1653 0.085 Uiso 0.484(18) 1 calc R U P A 2
H50D H 1.0851 -0.1242 1.1583 0.085 Uiso 0.484(18) 1 calc R U P A 2
C51' C 1.0054(8) -0.1310(7) 1.1934(3) 0.071(4) Uani 0.484(18) 1 d . . P A 2
H51D H 1.0639 -0.1395 1.2113 0.106 Uiso 0.484(18) 1 calc R U P A 2
H51E H 0.9462 -0.1557 1.1994 0.106 Uiso 0.484(18) 1 calc R U P A 2
H51F H 0.9901 -0.0833 1.1927 0.106 Uiso 0.484(18) 1 calc R U P A 2
C52 C 0.8389(3) -0.14445(18) 1.05448(9) 0.0489(8) Uani 1 1 d . . . . .
H52A H 0.7739 -0.1424 1.0385 0.059 Uiso 1 1 calc R U . . .
H52B H 0.8528 -0.0992 1.0642 0.059 Uiso 1 1 calc R U . . .
C53 C 0.9248(3) -0.1629(2) 1.03228(10) 0.0548(9) Uani 1 1 d . . . . .
H53A H 0.9105 -0.2067 1.0209 0.066 Uiso 1 1 calc R U . . .
H53B H 0.9909 -0.1657 1.0476 0.066 Uiso 1 1 calc R U . . .
C54 C 0.9298(4) -0.1079(2) 1.00366(13) 0.0772(13) Uani 1 1 d . . . . .
H54A H 0.8633 -0.1055 0.9886 0.093 Uiso 1 1 calc R U . . .
H54B H 0.9425 -0.0642 1.0154 0.093 Uiso 1 1 calc R U . . .
C55 C 1.0146(4) -0.1217(3) 0.98028(14) 0.0845(15) Uani 1 1 d . . . . .
H55A H 1.0157 -0.0858 0.9630 0.127 Uiso 1 1 calc R U . . .
H55B H 1.0011 -0.1642 0.9680 0.127 Uiso 1 1 calc R U . . .
H55C H 1.0807 -0.1239 0.9951 0.127 Uiso 1 1 calc R U . . .
C56 C 0.3839(2) -0.13118(16) 1.34432(8) 0.0402(7) Uani 1 1 d . . . . .
H56A H 0.3967 -0.1583 1.3238 0.048 Uiso 1 1 calc R U . . .
H56B H 0.3458 -0.1593 1.3593 0.048 Uiso 1 1 calc R U . . .
C57 C 0.3158(3) -0.07156(17) 1.33090(9) 0.0473(8) Uani 1 1 d . . . . .
H57A H 0.3537 -0.0421 1.3165 0.057 Uiso 1 1 calc R U . . .
H57B H 0.2984 -0.0455 1.3512 0.057 Uiso 1 1 calc R U . . .
C58 C 0.2160(3) -0.0958(2) 1.30841(9) 0.0520(8) Uani 1 1 d . . . . .
H58A H 0.2329 -0.1172 1.2866 0.062 Uiso 1 1 calc R U . . .
H58B H 0.1823 -0.1294 1.3219 0.062 Uiso 1 1 calc R U . . .
C59 C 0.1420(3) -0.0370(2) 1.29864(11) 0.0658(10) Uani 1 1 d . . . . .
H59A H 0.0799 -0.0535 1.2846 0.099 Uiso 1 1 calc R U . . .
H59B H 0.1748 -0.0041 1.2849 0.099 Uiso 1 1 calc R U . . .
H59C H 0.1246 -0.0161 1.3202 0.099 Uiso 1 1 calc R U . . .
C60 C 0.5561(3) -0.07378(17) 1.34263(8) 0.0441(7) Uani 1 1 d . . . . .
H60A H 0.5247 -0.0296 1.3373 0.053 Uiso 1 1 calc R U . . .
H60B H 0.6231 -0.0662 1.3568 0.053 Uiso 1 1 calc R U . . .
C61 C 0.5746(3) -0.10653(18) 1.30753(9) 0.0464(8) Uani 1 1 d . . . . .
H61A H 0.5103 -0.1069 1.2911 0.056 Uiso 1 1 calc R U . . .
H61B H 0.5969 -0.1532 1.3118 0.056 Uiso 1 1 calc R U . . .
C62 C 0.6577(3) -0.0671(2) 1.29084(10) 0.0536(9) Uani 1 1 d . . . . .
H62A H 0.6380 -0.0196 1.2889 0.064 Uiso 1 1 calc R U . . .
H62B H 0.7230 -0.0702 1.3066 0.064 Uiso 1 1 calc R U . . .
C63 C 0.6735(3) -0.0932(2) 1.25402(11) 0.0618(10) Uani 1 1 d . . . . .
H63A H 0.7265 -0.0668 1.2448 0.093 Uiso 1 1 calc R U . . .
H63B H 0.6096 -0.0893 1.2381 0.093 Uiso 1 1 calc R U . . .
H63C H 0.6945 -0.1400 1.2558 0.093 Uiso 1 1 calc R U . . .
C64 C 0.4731(3) -0.06654(16) 1.39704(8) 0.0434(7) Uani 1 1 d . . . . .
H64A H 0.5412 -0.0550 1.4094 0.052 Uiso 1 1 calc R U . . .
H64B H 0.4411 -0.0247 1.3874 0.052 Uiso 1 1 calc R U . . .
C65 C 0.4086(3) -0.09447(17) 1.42423(8) 0.0428(7) Uani 1 1 d . . . . .
H65A H 0.4418 -0.1347 1.4355 0.051 Uiso 1 1 calc R U . . .
H65B H 0.3405 -0.1073 1.4124 0.051 Uiso 1 1 calc R U . . .
C66 C 0.3975(3) -0.04036(18) 1.45289(9) 0.0507(8) Uani 1 1 d . . . . .
H66A H 0.4661 -0.0257 1.4635 0.061 Uiso 1 1 calc R U . . .
H66B H 0.3615 -0.0012 1.4416 0.061 Uiso 1 1 calc R U . . .
C67 C 0.3385(3) -0.0663(2) 1.48210(9) 0.0567(9) Uani 1 1 d . . . . .
H67A H 0.3331 -0.0308 1.4993 0.085 Uiso 1 1 calc R U . . .
H67B H 0.3747 -0.1044 1.4938 0.085 Uiso 1 1 calc R U . . .
H67C H 0.2701 -0.0802 1.4718 0.085 Uiso 1 1 calc R U . . .
C68 C 0.5389(3) -0.18041(16) 1.37870(9) 0.0433(7) Uani 1 1 d . . . . .
H68A H 0.4909 -0.2048 1.3918 0.052 Uiso 1 1 calc R U . . .
H68B H 0.5487 -0.2075 1.3578 0.052 Uiso 1 1 calc R U . . .
C69 C 0.6416(3) -0.17511(19) 1.40227(10) 0.0515(8) Uani 1 1 d . . . . .
H69A H 0.6326 -0.1508 1.4241 0.062 Uiso 1 1 calc R U . . .
H69B H 0.6903 -0.1499 1.3899 0.062 Uiso 1 1 calc R U . . .
C70 C 0.6847(3) -0.2462(2) 1.41164(11) 0.0589(9) Uani 1 1 d . . . . .
H70A H 0.6927 -0.2703 1.3896 0.071 Uiso 1 1 calc R U . . .
H70B H 0.6351 -0.2712 1.4238 0.071 Uiso 1 1 calc R U . . .
C71 C 0.7895(3) -0.2445(3) 1.43564(12) 0.0761(13) Uani 1 1 d . . . . .
H71A H 0.8131 -0.2901 1.4408 0.114 Uiso 1 1 calc R U . . .
H71B H 0.7818 -0.2215 1.4577 0.114 Uiso 1 1 calc R U . . .
H71C H 0.8394 -0.2208 1.4235 0.114 Uiso 1 1 calc R U . . .
C72 C 0.7285(2) 0.10093(16) 1.34902(8) 0.0415(7) Uani 1 1 d . . . . .
H72A H 0.6712 0.0990 1.3296 0.050 Uiso 1 1 calc R U . . .
H72B H 0.7434 0.0547 1.3570 0.050 Uiso 1 1 calc R U . . .
C73 C 0.6928(2) 0.14047(17) 1.37988(9) 0.0434(7) Uani 1 1 d . . . . .
H73A H 0.6709 0.1857 1.3719 0.052 Uiso 1 1 calc R U . . .
H73B H 0.7496 0.1449 1.3993 0.052 Uiso 1 1 calc R U . . .
C74 C 0.6027(3) 0.10303(18) 1.39312(10) 0.0518(8) Uani 1 1 d . . . . .
H74A H 0.5519 0.0916 1.3727 0.062 Uiso 1 1 calc R U . . .
H74B H 0.6281 0.0609 1.4045 0.062 Uiso 1 1 calc R U . . .
C75 C 0.5499(3) 0.1443(2) 1.41972(11) 0.0627(10) Uani 1 1 d . . . . .
H75A H 0.4935 0.1185 1.4271 0.094 Uiso 1 1 calc R U . . .
H75B H 0.5235 0.1858 1.4086 0.094 Uiso 1 1 calc R U . . .
H75C H 0.5993 0.1547 1.4403 0.094 Uiso 1 1 calc R U . . .
C76 C 0.9194(2) 0.12891(17) 1.36203(9) 0.0427(7) Uani 1 1 d . . . . .
H76A H 0.9759 0.1500 1.3515 0.051 Uiso 1 1 calc R U . . .
H76B H 0.9050 0.1574 1.3819 0.051 Uiso 1 1 calc R U . . .
C77 C 0.9564(3) 0.06059(18) 1.37705(10) 0.0557(9) Uani 1 1 d . . . . .
H77A H 0.9823 0.0336 1.3585 0.067 Uiso 1 1 calc R U . . .
H77B H 0.8992 0.0362 1.3855 0.067 Uiso 1 1 calc R U . . .
C78 C 1.0429(3) 0.0721(2) 1.40814(11) 0.0633(10) Uani 1 1 d . . . . .
H78A H 1.0956 0.1012 1.4001 0.076 Uiso 1 1 calc R U . . .
H78B H 1.0144 0.0954 1.4274 0.076 Uiso 1 1 calc R U . . .
C79 C 1.0932(4) 0.0060(2) 1.42251(14) 0.0883(16) Uani 1 1 d . . . . .
H79A H 1.1475 0.0159 1.4417 0.133 Uiso 1 1 calc R U . . .
H79B H 1.1221 -0.0171 1.4036 0.133 Uiso 1 1 calc R U . . .
H79C H 1.0418 -0.0224 1.4313 0.133 Uiso 1 1 calc R U . . .
C80 C 0.8068(2) 0.20192(16) 1.32272(9) 0.0420(7) Uani 1 1 d . . . . .
H80A H 0.8690 0.2182 1.3137 0.050 Uiso 1 1 calc R U . . .
H80B H 0.7979 0.2286 1.3438 0.050 Uiso 1 1 calc R U . . .
C81 C 0.7143(2) 0.21448(17) 1.29429(8) 0.0431(7) Uani 1 1 d . . . . .
H81A H 0.7175 0.1838 1.2742 0.052 Uiso 1 1 calc R U . . .
H81B H 0.6504 0.2053 1.3043 0.052 Uiso 1 1 calc R U . . .
C82 C 0.7140(3) 0.28732(18) 1.28122(9) 0.0474(8) Uani 1 1 d . . . . .
H82A H 0.7778 0.2962 1.2711 0.057 Uiso 1 1 calc R U . . .
H82B H 0.7117 0.3178 1.3014 0.057 Uiso 1 1 calc R U . . .
C83 C 0.6217(3) 0.3010(2) 1.25305(9) 0.0529(9) Uani 1 1 d . . . . .
H83A H 0.6231 0.3476 1.2454 0.079 Uiso 1 1 calc R U . . .
H83B H 0.5585 0.2926 1.2631 0.079 Uiso 1 1 calc R U . . .
H83C H 0.6249 0.2717 1.2328 0.079 Uiso 1 1 calc R U . . .
C84 C 0.8386(2) 0.08302(17) 1.30207(9) 0.0438(7) Uani 1 1 d . . . . .
H84A H 0.8545 0.0375 1.3111 0.053 Uiso 1 1 calc R U . . .
H84B H 0.7730 0.0806 1.2864 0.053 Uiso 1 1 calc R U . . .
C85 C 0.9216(3) 0.10374(18) 1.27969(9) 0.0478(8) Uani 1 1 d . . . . .
H85A H 0.9891 0.1022 1.2942 0.057 Uiso 1 1 calc R U . . .
H85B H 0.9092 0.1500 1.2713 0.057 Uiso 1 1 calc R U . . .
C86 C 0.9208(3) 0.0558(2) 1.24752(9) 0.0543(9) Uani 1 1 d . . . . .
H86A H 0.9335 0.0097 1.2562 0.065 Uiso 1 1 calc R U . . .
H86B H 0.8526 0.0569 1.2334 0.065 Uiso 1 1 calc R U . . .
C87 C 1.0025(3) 0.0751(2) 1.22367(10) 0.0662(11) Uani 1 1 d . . . . .
H87A H 0.9992 0.0442 1.2038 0.099 Uiso 1 1 calc R U . . .
H87B H 1.0703 0.0729 1.2374 0.099 Uiso 1 1 calc R U . . .
H87C H 0.9897 0.1205 1.2148 0.099 Uiso 1 1 calc R U . . .
C88 C 0.9488(7) 0.1009(4) 1.11845(18) 0.115(2) Uani 1 1 d . . . . .
C89 C 1.0094(7) 0.1597(4) 1.1258(2) 0.141(3) Uani 1 1 d . . . . .
H89A H 0.9819 0.1860 1.1440 0.212 Uiso 1 1 calc R U . . .
H89B H 1.0078 0.1864 1.1043 0.212 Uiso 1 1 calc R U . . .
H89C H 1.0798 0.1470 1.1342 0.212 Uiso 1 1 calc R U . . .
N1 N 0.62650(19) 0.21393(13) 1.00616(7) 0.0403(6) Uani 1 1 d . . . . .
N2 N 0.7417(2) 0.22346(14) 0.95808(7) 0.0428(6) Uani 1 1 d . . . . .
N3 N 1.2597(2) 0.15805(15) 1.29634(7) 0.0480(7) Uani 1 1 d . . . . .
N4 N 1.3761(2) 0.16087(17) 1.24886(8) 0.0539(7) Uani 1 1 d . . . . .
N5 N 0.4831(2) 0.04457(14) 1.11672(8) 0.0489(7) Uani 1 1 d . . . . .
N6 N 0.8241(2) -0.19185(15) 1.08549(8) 0.0491(7) Uani 1 1 d . . . . .
N7 N 0.4881(2) -0.11289(13) 1.36563(7) 0.0404(6) Uani 1 1 d . . . . .
N8 N 0.82344(19) 0.12859(13) 1.33393(7) 0.0403(6) Uani 1 1 d . . . . .
N9 N 0.8963(6) 0.0526(4) 1.11294(19) 0.148(2) Uani 1 1 d . . . . .
O1 O 0.53927(18) 0.21574(12) 1.05601(6) 0.0483(5) Uani 1 1 d . . . . .
O2 O 0.37963(18) 0.14726(12) 1.01100(7) 0.0524(6) Uani 1 1 d . . . . .
O3 O 0.48036(17) 0.15338(12) 0.96711(6) 0.0471(5) Uani 1 1 d . . . . .
O4 O 0.86325(18) 0.24100(13) 0.91887(6) 0.0543(6) Uani 1 1 d . . . . .
O5 O 0.7244(2) 0.16635(15) 0.86952(6) 0.0645(7) Uani 1 1 d . . . . .
O6 O 0.61759(19) 0.16055(13) 0.91154(6) 0.0503(6) Uani 1 1 d . . . . .
O7 O 0.8286(2) 0.32477(15) 1.11893(7) 0.0610(7) Uani 1 1 d . . . . .
O8 O 0.98897(18) 0.34152(13) 1.10239(6) 0.0515(6) Uani 1 1 d . . . . .
O9 O 1.13998(19) 0.16789(13) 1.33690(6) 0.0536(6) Uani 1 1 d . . . . .
O10 O 1.2804(2) 0.08586(15) 1.38220(7) 0.0701(8) Uani 1 1 d . . . . .
O11 O 1.3823(2) 0.08542(13) 1.33893(7) 0.0557(6) Uani 1 1 d . . . . .
O12 O 1.4675(2) 0.17974(18) 1.20126(8) 0.0730(8) Uani 1 1 d . . . . .
O13 O 1.6165(2) 0.08951(18) 1.23886(9) 0.0797(9) Uani 1 1 d . . . . .
O14 O 1.51693(19) 0.08745(16) 1.28320(8) 0.0651(7) Uani 1 1 d . . . . .
O15 O 1.1933(3) 0.31657(19) 1.14898(8) 0.0841(9) Uani 1 1 d . . . . .
O16 O 1.0371(2) 0.33060(15) 1.16551(7) 0.0627(7) Uani 1 1 d . . . . .
Ni1 Ni 0.61308(4) 0.18616(3) 0.95962(2) 0.04048(16) Uani 1 1 d . . . . .
Ni2 Ni 1.38662(4) 0.12060(3) 1.29273(2) 0.04834(17) Uani 1 1 d . . . . .
C90 C 0.8293(13) -0.0160(12) 1.4507(4) 0.152(7) Uani 0.5 1 d . . P . .
C91 C 0.9038(19) -0.0001(15) 1.4812(5) 0.258(16) Uani 0.5 1 d . . P . .
H91A H 0.9714 -0.0152 1.4768 0.387 Uiso 0.5 1 calc R U P . .
H91B H 0.8849 -0.0225 1.5021 0.387 Uiso 0.5 1 calc R U P . .
H91C H 0.9051 0.0482 1.4850 0.387 Uiso 0.5 1 calc R U P . .
N10 N 0.7805(13) -0.0288(7) 1.4244(4) 0.156(5) Uani 0.5 1 d . . P . .

loop_
_atom_site_aniso_label
_atom_site_aniso_U_11
_atom_site_aniso_U_22
_atom_site_aniso_U_33
_atom_site_aniso_U_23
_atom_site_aniso_U_13
_atom_site_aniso_U_12
C1 0.0507(18) 0.0324(16) 0.0400(17) 0.0055(13) 0.0063(13) 0.0049(13)
C2 0.0484(18) 0.0373(17) 0.0479(18) 0.0097(14) 0.0029(15) 0.0036(14)
C3 0.0463(18) 0.0477(19) 0.0469(18) 0.0155(15) 0.0113(14) 0.0125(15)
C4 0.060(2) 0.049(2) 0.0403(18) 0.0074(15) 0.0042(15) 0.0093(16)
C5 0.0468(17) 0.0352(16) 0.0418(16) 0.0005(13) -0.0012(13) 0.0049(13)
C6 0.0494(18) 0.0387(17) 0.0453(17) 0.0024(14) 0.0027(14) 0.0083(14)
C7 0.0542(19) 0.0388(17) 0.0485(18) -0.0012(15) -0.0092(15) 0.0081(15)
C8 0.0428(17) 0.049(2) 0.059(2) -0.0010(16) 0.0033(15) 0.0047(15)
C9 0.0460(18) 0.0499(19) 0.0516(19) -0.0013(16) 0.0056(15) 0.0036(15)
C10 0.0417(16) 0.0373(17) 0.0524(19) 0.0022(14) 0.0039(14) 0.0043(13)
C11 0.055(2) 0.048(2) 0.0481(19) 0.0026(15) 0.0058(16) 0.0073(16)
C12 0.0514(19) 0.0484(19) 0.0484(19) -0.0139(16) 0.0090(15) -0.0077(16)
C13 0.065(2) 0.046(2) 0.051(2) -0.0041(16) -0.0011(17) -0.0076(17)
C14 0.058(2) 0.084(3) 0.049(2) -0.023(2) 0.0108(17) -0.013(2)
C15 0.049(2) 0.084(3) 0.076(3) -0.039(2) 0.003(2) -0.006(2)
C16 0.0454(18) 0.053(2) 0.0503(19) -0.0072(16) 0.0031(15) -0.0019(15)
C17 0.0485(18) 0.063(2) 0.0448(18) 0.0035(17) 0.0066(14) -0.0003(17)
C18 0.0490(19) 0.065(2) 0.055(2) 0.0032(18) 0.0010(16) -0.0033(17)
C19 0.0487(18) 0.063(2) 0.0384(17) 0.0022(16) 0.0004(14) -0.0099(17)
C20 0.050(2) 0.075(3) 0.051(2) -0.0075(19) 0.0097(16) -0.0085(19)
C21 0.0521(19) 0.056(2) 0.0443(18) -0.0011(16) -0.0053(15) -0.0060(16)
C22 0.055(2) 0.080(3) 0.061(2) -0.005(2) 0.0029(19) -0.011(2)
C23 0.068(2) 0.053(2) 0.053(2) 0.0030(17) -0.0010(18) -0.0018(18)
C24 0.070(2) 0.045(2) 0.063(2) 0.0019(18) -0.0084(19) 0.0042(18)
C25 0.098(4) 0.063(3) 0.100(4) -0.012(3) -0.021(3) -0.004(3)
C26 0.097(4) 0.090(4) 0.124(5) -0.011(4) -0.014(3) -0.012(3)
C27 0.120(5) 0.112(5) 0.149(6) -0.015(5) -0.028(5) 0.001(4)
C28 0.063(2) 0.0383(18) 0.062(2) 0.0148(16) 0.0115(17) -0.0012(16)
C29 0.065(2) 0.0423(19) 0.070(2) 0.0063(18) 0.0095(19) -0.0025(17)
C30 0.092(3) 0.053(2) 0.087(3) 0.018(2) 0.036(3) -0.002(2)
C31 0.103(4) 0.061(3) 0.100(4) 0.011(3) 0.051(3) -0.007(3)
C32 0.0577(19) 0.0321(16) 0.0436(17) 0.0049(13) 0.0120(14) 0.0033(14)
C33 0.064(2) 0.0424(19) 0.053(2) 0.0047(16) 0.0075(17) 0.0062(16)
C34 0.059(2) 0.0462(19) 0.055(2) 0.0069(16) 0.0095(16) -0.0013(16)
C35 0.073(3) 0.062(3) 0.092(3) 0.003(2) -0.007(2) -0.003(2)
C36 0.081(3) 0.0342(17) 0.060(2) 0.0027(16) 0.0140(19) 0.0085(17)
C37 0.111(3) 0.0382(19) 0.058(2) 0.0034(17) 0.024(2) 0.014(2)
C38 0.115(4) 0.046(2) 0.067(3) -0.0069(19) 0.027(2) 0.013(2)
C39 0.165(6) 0.086(4) 0.096(4) 0.009(3) 0.056(4) 0.047(4)
C40 0.0424(17) 0.0478(19) 0.0527(19) 0.0046(16) 0.0075(14) 0.0101(15)
C41 0.0453(18) 0.051(2) 0.0517(19) 0.0070(16) 0.0093(15) 0.0077(15)
C42 0.0474(18) 0.049(2) 0.058(2) 0.0069(16) 0.0103(15) 0.0086(16)
C43 0.057(2) 0.064(2) 0.066(2) 0.007(2) 0.0209(18) 0.0107(19)
C44 0.057(2) 0.0458(19) 0.055(2) 0.0157(16) 0.0165(16) 0.0155(16)
C45 0.059(2) 0.0407(18) 0.064(2) 0.0120(16) 0.0221(17) 0.0061(16)
C46 0.083(3) 0.045(2) 0.061(2) 0.0092(18) 0.013(2) 0.0024(19)
C48 0.0426(19) 0.089(3) 0.053(2) 0.012(2) 0.0058(16) 0.0176(19)
C47 0.096(3) 0.056(2) 0.070(3) 0.000(2) 0.024(2) -0.009(2)
C49 0.063(6) 0.045(6) 0.059(5) -0.002(5) -0.003(4) -0.011(5)
C50 0.045(4) 0.058(8) 0.072(6) -0.012(5) 0.003(4) -0.002(4)
C51 0.091(11) 0.146(17) 0.206(17) -0.119(15) -0.061(11) 0.044(11)
C49' 0.045(5) 0.039(6) 0.075(7) 0.000(5) -0.001(4) 0.002(4)
C50' 0.055(5) 0.065(9) 0.086(8) -0.008(6) -0.017(5) 0.011(6)
C51' 0.065(6) 0.091(8) 0.052(5) -0.009(5) -0.008(4) -0.011(5)
C52 0.0492(18) 0.0472(19) 0.0507(19) 0.0094(16) 0.0079(15) 0.0055(15)
C53 0.056(2) 0.053(2) 0.057(2) 0.0151(17) 0.0145(17) 0.0095(17)
C54 0.087(3) 0.065(3) 0.086(3) 0.025(2) 0.035(3) 0.018(2)
C55 0.102(4) 0.072(3) 0.089(3) 0.032(3) 0.047(3) 0.017(3)
C56 0.0471(17) 0.0379(16) 0.0355(15) -0.0028(13) 0.0047(13) -0.0055(13)
C57 0.0539(19) 0.0435(18) 0.0436(17) 0.0029(14) 0.0030(14) -0.0012(15)
C58 0.0521(19) 0.059(2) 0.0447(18) 0.0045(16) 0.0048(15) -0.0031(17)
C59 0.058(2) 0.076(3) 0.063(2) 0.018(2) 0.0051(18) 0.007(2)
C60 0.0485(17) 0.0393(17) 0.0440(17) 0.0023(14) 0.0042(14) -0.0094(14)
C61 0.0468(17) 0.0444(18) 0.0485(18) 0.0000(15) 0.0082(14) -0.0088(15)
C62 0.0523(19) 0.055(2) 0.055(2) 0.0048(17) 0.0094(16) -0.0089(16)
C63 0.062(2) 0.062(2) 0.065(2) 0.0044(19) 0.0226(19) -0.0028(19)
C64 0.0524(18) 0.0364(16) 0.0400(16) -0.0050(13) 0.0010(14) -0.0040(14)
C65 0.0489(17) 0.0392(17) 0.0395(16) -0.0022(14) 0.0029(13) -0.0035(14)
C66 0.064(2) 0.0418(18) 0.0452(18) -0.0077(15) 0.0020(15) -0.0022(16)
C67 0.072(2) 0.054(2) 0.0452(19) -0.0118(16) 0.0109(17) -0.0032(18)
C68 0.0482(17) 0.0368(17) 0.0455(17) 0.0038(14) 0.0078(14) -0.0016(14)
C69 0.0437(18) 0.055(2) 0.056(2) 0.0070(17) 0.0079(15) -0.0005(16)
C70 0.051(2) 0.061(2) 0.067(2) 0.0176(19) 0.0162(17) 0.0047(17)
C71 0.054(2) 0.096(3) 0.079(3) 0.025(3) 0.011(2) 0.013(2)
C72 0.0390(16) 0.0381(17) 0.0457(17) 0.0020(14) -0.0012(13) -0.0019(13)
C73 0.0447(17) 0.0401(17) 0.0440(17) 0.0043(14) 0.0012(13) -0.0031(14)
C74 0.0522(19) 0.0458(19) 0.058(2) -0.0001(16) 0.0082(16) -0.0091(16)
C75 0.065(2) 0.066(2) 0.062(2) -0.0056(19) 0.0227(19) -0.020(2)
C76 0.0395(16) 0.0406(17) 0.0466(17) -0.0022(14) -0.0002(13) -0.0007(13)
C77 0.057(2) 0.0441(19) 0.061(2) -0.0034(17) -0.0120(17) 0.0009(16)
C78 0.063(2) 0.049(2) 0.071(2) 0.0018(19) -0.0165(19) -0.0020(18)
C79 0.090(3) 0.058(3) 0.101(4) 0.008(2) -0.048(3) -0.001(2)
C80 0.0439(17) 0.0371(16) 0.0454(17) 0.0002(14) 0.0078(13) 0.0009(13)
C81 0.0430(16) 0.0444(18) 0.0424(17) 0.0016(14) 0.0073(13) 0.0030(14)
C82 0.0521(19) 0.0492(19) 0.0417(17) 0.0054(15) 0.0088(14) 0.0072(15)
C83 0.062(2) 0.055(2) 0.0417(18) 0.0053(16) 0.0080(15) 0.0084(17)
C84 0.0439(17) 0.0392(17) 0.0467(17) -0.0037(14) -0.0001(14) 0.0033(14)
C85 0.0428(17) 0.051(2) 0.0478(18) -0.0063(15) 0.0009(14) 0.0039(15)
C86 0.053(2) 0.059(2) 0.0493(19) -0.0067(17) 0.0026(16) 0.0110(17)
C87 0.069(2) 0.081(3) 0.050(2) -0.006(2) 0.0091(18) 0.015(2)
C88 0.174(7) 0.082(4) 0.094(4) -0.009(3) 0.037(4) -0.014(4)
C89 0.220(9) 0.092(5) 0.126(6) -0.005(4) 0.075(6) -0.019(5)
N1 0.0427(14) 0.0386(14) 0.0394(13) 0.0026(11) 0.0047(11) 0.0011(11)
N2 0.0424(14) 0.0419(15) 0.0440(14) 0.0046(12) 0.0055(11) 0.0033(12)
N3 0.0473(15) 0.0489(16) 0.0463(15) -0.0037(13) 0.0010(12) 0.0012(13)
N4 0.0473(16) 0.069(2) 0.0458(16) -0.0108(14) 0.0071(12) -0.0042(14)
N5 0.0606(17) 0.0330(14) 0.0531(16) 0.0056(12) 0.0070(13) 0.0032(12)
N6 0.0458(15) 0.0522(17) 0.0498(16) 0.0109(13) 0.0083(12) 0.0108(13)
N7 0.0472(14) 0.0355(14) 0.0380(13) 0.0021(11) 0.0037(11) -0.0042(11)
N8 0.0385(13) 0.0356(13) 0.0459(14) -0.0010(11) 0.0018(11) 0.0019(11)
N9 0.197(7) 0.114(5) 0.137(5) -0.017(4) 0.044(5) -0.018(5)
O1 0.0587(14) 0.0458(13) 0.0423(12) 0.0019(10) 0.0136(10) 0.0030(11)
O2 0.0473(13) 0.0499(14) 0.0607(14) 0.0098(11) 0.0101(11) -0.0030(11)
O3 0.0487(12) 0.0469(13) 0.0444(12) 0.0044(10) 0.0011(10) -0.0050(10)
O4 0.0474(13) 0.0634(16) 0.0533(14) 0.0128(12) 0.0116(11) 0.0097(12)
O5 0.0821(18) 0.0733(18) 0.0400(13) 0.0039(12) 0.0146(12) 0.0081(15)
O6 0.0591(14) 0.0520(14) 0.0394(12) 0.0009(10) 0.0053(10) -0.0003(11)
O7 0.0598(15) 0.0746(18) 0.0487(14) -0.0074(13) 0.0070(12) -0.0016(13)
O8 0.0527(13) 0.0563(14) 0.0429(12) 0.0012(11) -0.0039(10) -0.0054(11)
O9 0.0540(14) 0.0622(15) 0.0452(13) -0.0035(11) 0.0089(11) -0.0051(12)
O10 0.092(2) 0.0698(18) 0.0479(15) 0.0051(13) 0.0054(14) 0.0021(15)
O11 0.0613(15) 0.0503(14) 0.0528(14) -0.0034(11) -0.0023(12) 0.0041(12)
O12 0.0616(16) 0.101(2) 0.0589(17) -0.0190(16) 0.0179(13) -0.0108(15)
O13 0.0485(15) 0.103(2) 0.089(2) -0.0395(19) 0.0110(14) 0.0020(15)
O14 0.0480(14) 0.0814(19) 0.0636(17) -0.0224(15) -0.0012(12) 0.0107(13)
O15 0.087(2) 0.110(3) 0.0592(17) 0.0194(17) 0.0242(16) 0.0003(19)
O16 0.0635(16) 0.0678(17) 0.0534(14) 0.0096(13) -0.0048(12) -0.0037(13)
Ni1 0.0456(3) 0.0398(3) 0.0356(3) 0.0023(2) 0.0039(2) -0.0013(2)
Ni2 0.0459(3) 0.0523(4) 0.0453(3) -0.0078(3) 0.0005(2) 0.0057(3)
C90 0.119(11) 0.25(2) 0.087(9) -0.030(12) 0.032(8) -0.021(13)
C91 0.31(3) 0.35(4) 0.146(17) -0.11(2) 0.16(2) -0.14(3)
N10 0.193(15) 0.105(9) 0.162(13) 0.010(9) -0.002(11) -0.011(9)

loop_
_atom_type_symbol
_atom_type_description
_atom_type_scat_dispersion_real
_atom_type_scat_dispersion_imag
_atom_type_scat_source
C C 0.0181 0.0091 'International Tables Vol C Tables 4.2.6.8 and 6.1.1.4'
H H 0.0000 0.0000 'International Tables Vol C Tables 4.2.6.8 and 6.1.1.4'
N N 0.0311 0.0180 'International Tables Vol C Tables 4.2.6.8 and 6.1.1.4'
O O 0.0492 0.0322 'International Tables Vol C Tables 4.2.6.8 and 6.1.1.4'
Ni Ni -3.0029 0.5091 'International Tables Vol C Tables 4.2.6.8 and 6.1.1.4'

loop_
_geom_angle_atom_site_label_1
_geom_angle_atom_site_label_2
_geom_angle_atom_site_label_3
_geom_angle
O1 C1 N1 128.4(3)
O1 C1 C2 122.7(3)
N1 C1 C2 108.9(3)
O2 C2 O3 125.0(3)
O2 C2 C1 120.1(3)
O3 C2 C1 114.8(3)
O4 C3 N2 128.3(3)
O4 C3 C4 122.6(3)
N2 C3 C4 109.1(3)
O5 C4 O6 125.3(3)
O5 C4 C3 119.5(3)
O6 C4 C3 115.2(3)
C6 C5 N1 127.3(3)
C6 C5 C10 120.0(3)
N1 C5 C10 112.7(3)
C5 C6 C7 118.9(3)
C5 C6 H6 120.6
C7 C6 H6 120.6
C8 C7 C6 120.7(3)
C8 C7 C11 123.8(3)
C6 C7 C11 115.4(3)
C7 C8 C9 121.3(3)
C7 C8 H8 119.4
C9 C8 H8 119.4
C8 C9 C10 119.0(3)
C8 C9 H9 120.5
C10 C9 H9 120.5
C9 C10 N2 127.8(3)
C9 C10 C5 120.1(3)
N2 C10 C5 112.1(3)
O7 C11 O8 122.6(3)
O7 C11 C7 125.0(3)
O8 C11 C7 112.4(3)
O9 C12 N3 128.0(3)
O9 C12 C13 123.0(3)
N3 C12 C13 108.9(3)
O10 C13 O11 124.8(4)
O10 C13 C12 119.6(4)
O11 C13 C12 115.7(3)
O12 C14 N4 127.7(4)
O12 C14 C15 124.1(4)
N4 C14 C15 108.2(4)
O13 C15 O14 125.1(5)
O13 C15 C14 118.9(4)
O14 C15 C14 116.0(3)
N3 C16 C17 127.7(3)
N3 C16 C21 111.9(3)
C17 C16 C21 120.4(3)
C18 C17 C16 119.0(3)
C18 C17 H17 120.5
C16 C17 H17 120.5
C17 C18 C19 120.5(4)
C17 C18 H18 119.7
C19 C18 H18 119.7
C20 C19 C18 120.2(3)
C20 C19 C22 116.7(3)
C18 C19 C22 123.0(4)
C21 C20 C19 120.0(3)
C21 C20 H20 120.0
C19 C20 H20 120.0
C20 C21 N4 127.0(3)
C20 C21 C16 119.9(3)
N4 C21 C16 113.1(3)
O15 C22 O16 121.1(4)
O15 C22 C19 125.4(4)
O16 C22 C19 113.5(4)
O16 C23 O8 113.3(3)
O16 C23 H23A 108.9
O8 C23 H23A 108.9
O16 C23 H23B 108.9
O8 C23 H23B 108.9
H23A C23 H23B 107.7
N5 C24 C25 115.1(3)
N5 C24 H24A 108.5
C25 C24 H24A 108.5
N5 C24 H24B 108.5
C25 C24 H24B 108.5
H24A C24 H24B 107.5
C24 C25 C26 110.7(4)
C24 C25 H25A 109.5
C26 C25 H25A 109.5
C24 C25 H25B 109.5
C26 C25 H25B 109.5
H25A C25 H25B 108.1
C27 C26 C25 110.6(5)
C27 C26 H26A 109.5
C25 C26 H26A 109.5
C27 C26 H26B 109.5
C25 C26 H26B 109.5
H26A C26 H26B 108.1
C26 C27 H27A 109.5
C26 C27 H27B 109.5
H27A C27 H27B 109.5
C26 C27 H27C 109.5
H27A C27 H27C 109.5
H27B C27 H27C 109.5
C29 C28 N5 116.1(3)
C29 C28 H28A 108.3
N5 C28 H28A 108.3
C29 C28 H28B 108.3
N5 C28 H28B 108.3
H28A C28 H28B 107.4
C28 C29 C30 110.2(3)
C28 C29 H29A 109.6
C30 C29 H29A 109.6
C28 C29 H29B 109.6
C30 C29 H29B 109.6
H29A C29 H29B 108.1
C31 C30 C29 112.5(4)
C31 C30 H30A 109.1
C29 C30 H30A 109.1
C31 C30 H30B 109.1
C29 C30 H30B 109.1
H30A C30 H30B 107.8
C30 C31 H31A 109.5
C30 C31 H31B 109.5
H31A C31 H31B 109.5
C30 C31 H31C 109.5
H31A C31 H31C 109.5
H31B C31 H31C 109.5
N5 C32 C33 116.9(3)
N5 C32 H32A 108.1
C33 C32 H32A 108.1
N5 C32 H32B 108.1
C33 C32 H32B 108.1
H32A C32 H32B 107.3
C32 C33 C34 109.1(3)
C32 C33 H33A 109.9
C34 C33 H33A 109.9
C32 C33 H33B 109.9
C34 C33 H33B 109.9
H33A C33 H33B 108.3
C35 C34 C33 113.2(3)
C35 C34 H34A 108.9
C33 C34 H34A 108.9
C35 C34 H34B 108.9
C33 C34 H34B 108.9
H34A C34 H34B 107.8
C34 C35 H35A 109.5
C34 C35 H35B 109.5
H35A C35 H35B 109.5
C34 C35 H35C 109.5
H35A C35 H35C 109.5
H35B C35 H35C 109.5
C37 C36 N5 115.4(3)
C37 C36 H36A 108.4
N5 C36 H36A 108.4
C37 C36 H36B 108.4
N5 C36 H36B 108.4
H36A C36 H36B 107.5
C36 C37 C38 110.4(3)
C36 C37 H37A 109.6
C38 C37 H37A 109.6
C36 C37 H37B 109.6
C38 C37 H37B 109.6
H37A C37 H37B 108.1
C39 C38 C37 114.3(4)
C39 C38 H38A 108.7
C37 C38 H38A 108.7
C39 C38 H38B 108.7
C37 C38 H38B 108.7
H38A C38 H38B 107.6
C38 C39 H39A 109.5
C38 C39 H39B 109.5
H39A C39 H39B 109.5
C38 C39 H39C 109.5
H39A C39 H39C 109.5
H39B C39 H39C 109.5
C41 C40 N6 115.9(3)
C41 C40 H40A 108.3
N6 C40 H40A 108.3
C41 C40 H40B 108.3
N6 C40 H40B 108.3
H40A C40 H40B 107.4
C40 C41 C42 108.1(3)
C40 C41 H41A 110.1
C42 C41 H41A 110.1
C40 C41 H41B 110.1
C42 C41 H41B 110.1
H41A C41 H41B 108.4
C43 C42 C41 113.1(3)
C43 C42 H42A 109.0
C41 C42 H42A 109.0
C43 C42 H42B 109.0
C41 C42 H42B 109.0
H42A C42 H42B 107.8
C42 C43 H43A 109.5
C42 C43 H43B 109.5
H43A C43 H43B 109.5
C42 C43 H43C 109.5
H43A C43 H43C 109.5
H43B C43 H43C 109.5
N6 C44 C45 115.0(3)
N6 C44 H44A 108.5
C45 C44 H44A 108.5
N6 C44 H44B 108.5
C45 C44 H44B 108.5
H44A C44 H44B 107.5
C46 C45 C44 111.5(3)
C46 C45 H45A 109.3
C44 C45 H45A 109.3
C46 C45 H45B 109.3
C44 C45 H45B 109.3
H45A C45 H45B 108.0
C45 C46 C47 110.8(3)
C45 C46 H46A 109.5
C47 C46 H46A 109.5
C45 C46 H46B 109.5
C47 C46 H46B 109.5
H46A C46 H46B 108.1
C49' C48 N6 119.1(5)
N6 C48 C49 112.7(5)
N6 C48 H48A 109.1
C49 C48 H48A 109.1
N6 C48 H48B 109.1
C49 C48 H48B 109.1
H48A C48 H48B 107.8
C49' C48 H48C 107.5
N6 C48 H48C 107.5
C49' C48 H48D 107.5
N6 C48 H48D 107.5
H48C C48 H48D 107.0
C46 C47 H47A 109.5
C46 C47 H47B 109.5
H47A C47 H47B 109.5
C46 C47 H47C 109.5
H47A C47 H47C 109.5
H47B C47 H47C 109.5
C50 C49 C48 113.0(8)
C50 C49 H49A 109.0
C48 C49 H49A 109.0
C50 C49 H49B 109.0
C48 C49 H49B 109.0
H49A C49 H49B 107.8
C51 C50 C49 138.3(12)
C51 C50 H50A 102.5
C49 C50 H50A 102.5
C51 C50 H50B 102.5
C49 C50 H50B 102.5
H50A C50 H50B 104.9
C50 C51 H51A 109.5
C50 C51 H51B 109.5
H51A C51 H51B 109.5
C50 C51 H51C 109.5
H51A C51 H51C 109.5
H51B C51 H51C 109.5
C48 C49' C50' 109.6(8)
C48 C49' H49C 109.8
C50' C49' H49C 109.8
C48 C49' H49D 109.8
C50' C49' H49D 109.8
H49C C49' H49D 108.2
C51' C50' C49' 109.8(10)
C51' C50' H50C 109.7
C49' C50' H50C 109.7
C51' C50' H50D 109.7
C49' C50' H50D 109.7
H50C C50' H50D 108.2
C50' C51' H51D 109.5
C50' C51' H51E 109.5
H51D C51' H51E 109.5
C50' C51' H51F 109.5
H51D C51' H51F 109.5
H51E C51' H51F 109.5
C53 C52 N6 116.6(3)
C53 C52 H52A 108.1
N6 C52 H52A 108.1
C53 C52 H52B 108.1
N6 C52 H52B 108.1
H52A C52 H52B 107.3
C52 C53 C54 108.5(3)
C52 C53 H53A 110.0
C54 C53 H53A 110.0
C52 C53 H53B 110.0
C54 C53 H53B 110.0
H53A C53 H53B 108.4
C55 C54 C53 112.3(4)
C55 C54 H54A 109.1
C53 C54 H54A 109.1
C55 C54 H54B 109.1
C53 C54 H54B 109.1
H54A C54 H54B 107.9
C54 C55 H55A 109.5
C54 C55 H55B 109.5
H55A C55 H55B 109.5
C54 C55 H55C 109.5
H55A C55 H55C 109.5
H55B C55 H55C 109.5
C57 C56 N7 115.6(3)
C57 C56 H56A 108.4
N7 C56 H56A 108.4
C57 C56 H56B 108.4
N7 C56 H56B 108.4
H56A C56 H56B 107.5
C56 C57 C58 111.0(3)
C56 C57 H57A 109.4
C58 C57 H57A 109.4
C56 C57 H57B 109.4
C58 C57 H57B 109.4
H57A C57 H57B 108.0
C59 C58 C57 111.1(3)
C59 C58 H58A 109.4
C57 C58 H58A 109.4
C59 C58 H58B 109.4
C57 C58 H58B 109.4
H58A C58 H58B 108.0
C58 C59 H59A 109.5
C58 C59 H59B 109.5
H59A C59 H59B 109.5
C58 C59 H59C 109.5
H59A C59 H59C 109.5
H59B C59 H59C 109.5
C61 C60 N7 116.6(3)
C61 C60 H60A 108.1
N7 C60 H60A 108.1
C61 C60 H60B 108.1
N7 C60 H60B 108.1
H60A C60 H60B 107.3
C60 C61 C62 110.0(3)
C60 C61 H61A 109.7
C62 C61 H61A 109.7
C60 C61 H61B 109.7
C62 C61 H61B 109.7
H61A C61 H61B 108.2
C63 C62 C61 112.9(3)
C63 C62 H62A 109.0
C61 C62 H62A 109.0
C63 C62 H62B 109.0
C61 C62 H62B 109.0
H62A C62 H62B 107.8
C62 C63 H63A 109.5
C62 C63 H63B 109.5
H63A C63 H63B 109.5
C62 C63 H63C 109.5
H63A C63 H63C 109.5
H63B C63 H63C 109.5
C65 C64 N7 116.4(3)
C65 C64 H64A 108.2
N7 C64 H64A 108.2
C65 C64 H64B 108.2
N7 C64 H64B 108.2
H64A C64 H64B 107.3
C64 C65 C66 109.5(3)
C64 C65 H65A 109.8
C66 C65 H65A 109.8
C64 C65 H65B 109.8
C66 C65 H65B 109.8
H65A C65 H65B 108.2
C67 C66 C65 112.3(3)
C67 C66 H66A 109.1
C65 C66 H66A 109.1
C67 C66 H66B 109.1
C65 C66 H66B 109.1
H66A C66 H66B 107.9
C66 C67 H67A 109.5
C66 C67 H67B 109.5
H67A C67 H67B 109.5
C66 C67 H67C 109.5
H67A C67 H67C 109.5
H67B C67 H67C 109.5
C69 C68 N7 116.0(3)
C69 C68 H68A 108.3
N7 C68 H68A 108.3
C69 C68 H68B 108.3
N7 C68 H68B 108.3
H68A C68 H68B 107.4
C68 C69 C70 109.9(3)
C68 C69 H69A 109.7
C70 C69 H69A 109.7
C68 C69 H69B 109.7
C70 C69 H69B 109.7
H69A C69 H69B 108.2
C69 C70 C71 112.7(4)
C69 C70 H70A 109.1
C71 C70 H70A 109.1
C69 C70 H70B 109.1
C71 C70 H70B 109.1
H70A C70 H70B 107.8
C70 C71 H71A 109.5
C70 C71 H71B 109.5
H71A C71 H71B 109.5
C70 C71 H71C 109.5
H71A C71 H71C 109.5
H71B C71 H71C 109.5
C73 C72 N8 116.3(3)
C73 C72 H72A 108.2
N8 C72 H72A 108.2
C73 C72 H72B 108.2
N8 C72 H72B 108.2
H72A C72 H72B 107.4
C72 C73 C74 109.0(3)
C72 C73 H73A 109.9
C74 C73 H73A 109.9
C72 C73 H73B 109.9
C74 C73 H73B 109.9
H73A C73 H73B 108.3
C75 C74 C73 112.8(3)
C75 C74 H74A 109.0
C73 C74 H74A 109.0
C75 C74 H74B 109.0
C73 C74 H74B 109.0
H74A C74 H74B 107.8
C74 C75 H75A 109.5
C74 C75 H75B 109.5
H75A C75 H75B 109.5
C74 C75 H75C 109.5
H75A C75 H75C 109.5
H75B C75 H75C 109.5
C77 C76 N8 116.5(3)
C77 C76 H76A 108.2
N8 C76 H76A 108.2
C77 C76 H76B 108.2
N8 C76 H76B 108.2
H76A C76 H76B 107.3
C76 C77 C78 108.6(3)
C76 C77 H77A 110.0
C78 C77 H77A 110.0
C76 C77 H77B 110.0
C78 C77 H77B 110.0
H77A C77 H77B 108.4
C79 C78 C77 112.5(3)
C79 C78 H78A 109.1
C77 C78 H78A 109.1
C79 C78 H78B 109.1
C77 C78 H78B 109.1
H78A C78 H78B 107.8
C78 C79 H79A 109.5
C78 C79 H79B 109.5
H79A C79 H79B 109.5
C78 C79 H79C 109.5
H79A C79 H79C 109.5
H79B C79 H79C 109.5
N8 C80 C81 115.0(3)
N8 C80 H80A 108.5
C81 C80 H80A 108.5
N8 C80 H80B 108.5
C81 C80 H80B 108.5
H80A C80 H80B 107.5
C82 C81 C80 110.5(3)
C82 C81 H81A 109.6
C80 C81 H81A 109.6
C82 C81 H81B 109.6
C80 C81 H81B 109.6
H81A C81 H81B 108.1
C81 C82 C83 111.3(3)
C81 C82 H82A 109.4
C83 C82 H82A 109.4
C81 C82 H82B 109.4
C83 C82 H82B 109.4
H82A C82 H82B 108.0
C82 C83 H83A 109.5
C82 C83 H83B 109.5
H83A C83 H83B 109.5
C82 C83 H83C 109.5
H83A C83 H83C 109.5
H83B C83 H83C 109.5
C85 C84 N8 116.9(3)
C85 C84 H84A 108.1
N8 C84 H84A 108.1
C85 C84 H84B 108.1
N8 C84 H84B 108.1
H84A C84 H84B 107.3
C84 C85 C86 110.0(3)
C84 C85 H85A 109.7
C86 C85 H85A 109.7
C84 C85 H85B 109.7
C86 C85 H85B 109.7
H85A C85 H85B 108.2
C87 C86 C85 112.1(3)
C87 C86 H86A 109.2
C85 C86 H86A 109.2
C87 C86 H86B 109.2
C85 C86 H86B 109.2
H86A C86 H86B 107.9
C86 C87 H87A 109.5
C86 C87 H87B 109.5
H87A C87 H87B 109.5
C86 C87 H87C 109.5
H87A C87 H87C 109.5
H87B C87 H87C 109.5
N9 C88 C89 178.0(9)
C88 C89 H89A 109.5
C88 C89 H89B 109.5
H89A C89 H89B 109.5
C88 C89 H89C 109.5
H89A C89 H89C 109.5
H89B C89 H89C 109.5
C1 N1 C5 128.6(3)
C1 N1 Ni1 117.3(2)
C5 N1 Ni1 114.1(2)
C3 N2 C10 129.1(3)
C3 N2 Ni1 116.3(2)
C10 N2 Ni1 114.5(2)
C12 N3 C16 129.0(3)
C12 N3 Ni2 115.6(2)
C16 N3 Ni2 115.3(2)
C14 N4 C21 129.1(3)
C14 N4 Ni2 117.1(3)
C21 N4 Ni2 113.8(2)
C36 N5 C24 112.1(3)
C36 N5 C32 111.9(3)
C24 N5 C32 105.9(3)
C36 N5 C28 106.2(3)
C24 N5 C28 110.2(3)
C32 N5 C28 110.6(3)
C44 N6 C40 111.3(3)
C44 N6 C52 111.6(3)
C40 N6 C52 105.3(2)
C44 N6 C48 106.6(3)
C40 N6 C48 110.9(3)
C52 N6 C48 111.1(3)
C56 N7 C60 111.3(2)
C56 N7 C64 110.8(2)
C60 N7 C64 106.2(2)
C56 N7 C68 106.2(2)
C60 N7 C68 111.2(2)
C64 N7 C68 111.3(2)
C80 N8 C72 110.6(2)
C80 N8 C76 105.2(2)
C72 N8 C76 111.8(2)
C80 N8 C84 111.8(2)
C72 N8 C84 105.9(2)
C76 N8 C84 111.6(2)
C2 O3 Ni1 112.7(2)
C4 O6 Ni1 113.1(2)
C11 O8 C23 113.7(3)
C13 O11 Ni2 112.9(2)
C15 O14 Ni2 111.9(3)
C22 O16 C23 114.6(3)
N1 Ni1 N2 86.37(12)
N1 Ni1 O6 172.50(11)
N2 Ni1 O6 86.23(11)
N1 Ni1 O3 86.24(11)
N2 Ni1 O3 172.47(11)
O6 Ni1 O3 101.19(10)
N4 Ni2 N3 85.96(13)
N4 Ni2 O11 172.65(13)
N3 Ni2 O11 86.78(12)
N4 Ni2 O14 86.68(13)
N3 Ni2 O14 172.64(14)
O11 Ni2 O14 100.57(13)
N10 C90 C91 171.6(19)
C90 C91 H91A 109.5
C90 C91 H91B 109.5
H91A C91 H91B 109.5
C90 C91 H91C 109.5
H91A C91 H91C 109.5
H91B C91 H91C 109.5

loop_
_geom_bond_atom_site_label_1
_geom_bond_atom_site_label_2
_geom_bond_distance
C1 O1 1.230(4)
C1 N1 1.335(4)
C1 C2 1.558(5)
C2 O2 1.222(4)
C2 O3 1.298(4)
C3 O4 1.238(4)
C3 N2 1.339(4)
C3 C4 1.550(5)
C4 O5 1.228(4)
C4 O6 1.287(4)
C5 C6 1.370(5)
C5 N1 1.406(4)
C5 C10 1.426(5)
C6 C7 1.416(5)
C6 H6 0.9300
C7 C8 1.371(5)
C7 C11 1.473(5)
C8 C9 1.380(5)
C8 H8 0.9300
C9 C10 1.394(5)
C9 H9 0.9300
C10 N2 1.395(4)
C11 O7 1.209(4)
C11 O8 1.379(4)
C12 O9 1.233(4)
C12 N3 1.348(5)
C12 C13 1.549(5)
C13 O10 1.234(5)
C13 O11 1.275(5)
C14 O12 1.235(5)
C14 N4 1.327(5)
C14 C15 1.565(7)
C15 O13 1.240(5)
C15 O14 1.280(6)
C16 N3 1.386(5)
C16 C17 1.395(5)
C16 C21 1.413(5)
C17 C18 1.388(5)
C17 H17 0.9300
C18 C19 1.398(5)
C18 H18 0.9300
C19 C20 1.395(5)
C19 C22 1.463(6)
C20 C21 1.375(5)
C20 H20 0.9300
C21 N4 1.411(5)
C22 O15 1.203(5)
C22 O16 1.337(5)
C23 O16 1.420(4)
C23 O8 1.429(4)
C23 H23A 0.9700
C23 H23B 0.9700
C24 N5 1.512(5)
C24 C25 1.526(6)
C24 H24A 0.9700
C24 H24B 0.9700
C25 C26 1.584(8)
C25 H25A 0.9700
C25 H25B 0.9700
C26 C27 1.476(8)
C26 H26A 0.9700
C26 H26B 0.9700
C27 H27A 0.9600
C27 H27B 0.9600
C27 H27C 0.9600
C28 C29 1.507(5)
C28 N5 1.527(4)
C28 H28A 0.9700
C28 H28B 0.9700
C29 C30 1.519(6)
C29 H29A 0.9700
C29 H29B 0.9700
C30 C31 1.504(6)
C30 H30A 0.9700
C30 H30B 0.9700
C31 H31A 0.9600
C31 H31B 0.9600
C31 H31C 0.9600
C32 N5 1.513(4)
C32 C33 1.514(5)
C32 H32A 0.9700
C32 H32B 0.9700
C33 C34 1.533(5)
C33 H33A 0.9700
C33 H33B 0.9700
C34 C35 1.512(6)
C34 H34A 0.9700
C34 H34B 0.9700
C35 H35A 0.9600
C35 H35B 0.9600
C35 H35C 0.9600
C36 C37 1.508(5)
C36 N5 1.510(5)
C36 H36A 0.9700
C36 H36B 0.9700
C37 C38 1.514(6)
C37 H37A 0.9700
C37 H37B 0.9700
C38 C39 1.452(7)
C38 H38A 0.9700
C38 H38B 0.9700
C39 H39A 0.9600
C39 H39B 0.9600
C39 H39C 0.9600
C40 C41 1.520(5)
C40 N6 1.521(4)
C40 H40A 0.9700
C40 H40B 0.9700
C41 C42 1.527(5)
C41 H41A 0.9700
C41 H41B 0.9700
C42 C43 1.524(5)
C42 H42A 0.9700
C42 H42B 0.9700
C43 H43A 0.9600
C43 H43B 0.9600
C43 H43C 0.9600
C44 N6 1.506(5)
C44 C45 1.519(5)
C44 H44A 0.9700
C44 H44B 0.9700
C45 C46 1.508(5)
C45 H45A 0.9700
C45 H45B 0.9700
C46 C47 1.509(6)
C46 H46A 0.9700
C46 H46B 0.9700
C48 C49' 1.310(11)
C48 N6 1.531(4)
C48 C49 1.707(13)
C48 H48A 0.9700
C48 H48B 0.9700
C48 H48C 0.9700
C48 H48D 0.9700
C47 H47A 0.9600
C47 H47B 0.9600
C47 H47C 0.9600
C49 C50 1.512(13)
C49 H49A 0.9700
C49 H49B 0.9700
C50 C51 1.104(17)
C50 H50A 0.9700
C50 H50B 0.9700
C51 H51A 0.9600
C51 H51B 0.9600
C51 H51C 0.9600
C49' C50' 1.530(13)
C49' H49C 0.9700
C49' H49D 0.9700
C50' C51' 1.206(15)
C50' H50C 0.9700
C50' H50D 0.9700
C51' H51D 0.9600
C51' H51E 0.9600
C51' H51F 0.9600
C52 C53 1.520(5)
C52 N6 1.523(4)
C52 H52A 0.9700
C52 H52B 0.9700
C53 C54 1.532(5)
C53 H53A 0.9700
C53 H53B 0.9700
C54 C55 1.519(6)
C54 H54A 0.9700
C54 H54B 0.9700
C55 H55A 0.9600
C55 H55B 0.9600
C55 H55C 0.9600
C56 C57 1.515(5)
C56 N7 1.521(4)
C56 H56A 0.9700
C56 H56B 0.9700
C57 C58 1.526(5)
C57 H57A 0.9700
C57 H57B 0.9700
C58 C59 1.517(5)
C58 H58A 0.9700
C58 H58B 0.9700
C59 H59A 0.9600
C59 H59B 0.9600
C59 H59C 0.9600
C60 C61 1.514(5)
C60 N7 1.522(4)
C60 H60A 0.9700
C60 H60B 0.9700
C61 C62 1.528(5)
C61 H61A 0.9700
C61 H61B 0.9700
C62 C63 1.513(5)
C62 H62A 0.9700
C62 H62B 0.9700
C63 H63A 0.9600
C63 H63B 0.9600
C63 H63C 0.9600
C64 C65 1.506(5)
C64 N7 1.523(4)
C64 H64A 0.9700
C64 H64B 0.9700
C65 C66 1.534(4)
C65 H65A 0.9700
C65 H65B 0.9700
C66 C67 1.506(5)
C66 H66A 0.9700
C66 H66B 0.9700
C67 H67A 0.9600
C67 H67B 0.9600
C67 H67C 0.9600
C68 C69 1.503(5)
C68 N7 1.535(4)
C68 H68A 0.9700
C68 H68B 0.9700
C69 C70 1.530(5)
C69 H69A 0.9700
C69 H69B 0.9700
C70 C71 1.531(6)
C70 H70A 0.9700
C70 H70B 0.9700
C71 H71A 0.9600
C71 H71B 0.9600
C71 H71C 0.9600
C72 C73 1.517(5)
C72 N8 1.522(4)
C72 H72A 0.9700
C72 H72B 0.9700
C73 C74 1.519(5)
C73 H73A 0.9700
C73 H73B 0.9700
C74 C75 1.518(5)
C74 H74A 0.9700
C74 H74B 0.9700
C75 H75A 0.9600
C75 H75B 0.9600
C75 H75C 0.9600
C76 C77 1.511(5)
C76 N8 1.523(4)
C76 H76A 0.9700
C76 H76B 0.9700
C77 C78 1.526(5)
C77 H77A 0.9700
C77 H77B 0.9700
C78 C79 1.522(6)
C78 H78A 0.9700
C78 H78B 0.9700
C79 H79A 0.9600
C79 H79B 0.9600
C79 H79C 0.9600
C80 N8 1.511(4)
C80 C81 1.518(4)
C80 H80A 0.9700
C80 H80B 0.9700
C81 C82 1.515(5)
C81 H81A 0.9700
C81 H81B 0.9700
C82 C83 1.515(5)
C82 H82A 0.9700
C82 H82B 0.9700
C83 H83A 0.9600
C83 H83B 0.9600
C83 H83C 0.9600
C84 C85 1.506(5)
C84 N8 1.528(4)
C84 H84A 0.9700
C84 H84B 0.9700
C85 C86 1.531(5)
C85 H85A 0.9700
C85 H85B 0.9700
C86 C87 1.523(6)
C86 H86A 0.9700
C86 H86B 0.9700
C87 H87A 0.9600
C87 H87B 0.9600
C87 H87C 0.9600
C88 N9 1.172(9)
C88 C89 1.406(10)
C89 H89A 0.9600
C89 H89B 0.9600
C89 H89C 0.9600
N1 Ni1 1.817(3)
N2 Ni1 1.830(3)
N3 Ni2 1.825(3)
N4 Ni2 1.816(3)
O3 Ni1 1.894(2)
O6 Ni1 1.882(2)
O11 Ni2 1.875(3)
O14 Ni2 1.889(3)
C90 N10 1.129(19)
C90 C91 1.43(2)
C91 H91A 0.9600
C91 H91B 0.9600
C91 H91C 0.9600

loop_
_geom_torsion_atom_site_label_1
_geom_torsion_atom_site_label_2
_geom_torsion_atom_site_label_3
_geom_torsion_atom_site_label_4
_geom_torsion
O1 C1 C2 O2 0.2(5)
N1 C1 C2 O2 179.6(3)
O1 C1 C2 O3 179.6(3)
N1 C1 C2 O3 -1.0(4)
O4 C3 C4 O5 2.3(5)
N2 C3 C4 O5 -177.7(3)
O4 C3 C4 O6 -177.6(3)
N2 C3 C4 O6 2.3(4)
N1 C5 C6 C7 -179.0(3)
C10 C5 C6 C7 1.0(5)
C5 C6 C7 C8 1.4(5)
C5 C6 C7 C11 178.2(3)
C6 C7 C8 C9 -1.7(5)
C11 C7 C8 C9 -178.2(3)
C7 C8 C9 C10 -0.4(5)
C8 C9 C10 N2 -176.3(3)
C8 C9 C10 C5 2.7(5)
C6 C5 C10 C9 -3.1(5)
N1 C5 C10 C9 176.9(3)
C6 C5 C10 N2 176.1(3)
N1 C5 C10 N2 -3.9(4)
C8 C7 C11 O7 167.1(4)
C6 C7 C11 O7 -9.6(5)
C8 C7 C11 O8 -13.4(5)
C6 C7 C11 O8 169.9(3)
O9 C12 C13 O10 1.1(5)
N3 C12 C13 O10 -179.7(3)
O9 C12 C13 O11 -179.1(3)
N3 C12 C13 O11 0.2(4)
O12 C14 C15 O13 -2.6(6)
N4 C14 C15 O13 176.0(4)
O12 C14 C15 O14 175.6(4)
N4 C14 C15 O14 -5.8(5)
N3 C16 C17 C18 -178.8(3)
C21 C16 C17 C18 1.0(5)
C16 C17 C18 C19 -0.3(6)
C17 C18 C19 C20 -0.3(6)
C17 C18 C19 C22 -175.7(4)
C18 C19 C20 C21 0.2(6)
C22 C19 C20 C21 176.0(4)
C19 C20 C21 N4 -179.8(3)
C19 C20 C21 C16 0.4(6)
N3 C16 C21 C20 178.8(3)
C17 C16 C21 C20 -1.0(5)
N3 C16 C21 N4 -1.0(4)
C17 C16 C21 N4 179.2(3)
C20 C19 C22 O15 -7.6(6)
C18 C19 C22 O15 168.0(4)
C20 C19 C22 O16 172.5(3)
C18 C19 C22 O16 -11.9(6)
N5 C24 C25 C26 152.4(4)
C24 C25 C26 C27 -179.5(5)
N5 C28 C29 C30 -174.9(3)
C28 C29 C30 C31 -173.0(4)
N5 C32 C33 C34 175.7(3)
C32 C33 C34 C35 171.1(3)
N5 C36 C37 C38 170.1(4)
C36 C37 C38 C39 -179.3(5)
N6 C40 C41 C42 174.0(3)
C40 C41 C42 C43 170.8(3)
N6 C44 C45 C46 172.9(3)
C44 C45 C46 C47 177.4(3)
C49' C48 C49 C50 61.9(17)
N6 C48 C49 C50 173.8(6)
C48 C49 C50 C51 -122(3)
N6 C48 C49' C50' 175.4(7)
C49 C48 C49' C50' -106(2)
C48 C49' C50' C51' -136.9(15)
N6 C52 C53 C54 -177.8(3)
C52 C53 C54 C55 179.4(4)
N7 C56 C57 C58 177.2(3)
C56 C57 C58 C59 173.3(3)
N7 C60 C61 C62 -170.7(3)
C60 C61 C62 C63 -174.9(3)
N7 C64 C65 C66 -177.5(3)
C64 C65 C66 C67 -176.9(3)
N7 C68 C69 C70 -177.4(3)
C68 C69 C70 C71 179.9(3)
N8 C72 C73 C74 -176.0(3)
C72 C73 C74 C75 -170.4(3)
N8 C76 C77 C78 -172.2(3)
C76 C77 C78 C79 -173.9(4)
N8 C80 C81 C82 -171.8(3)
C80 C81 C82 C83 -179.5(3)
N8 C84 C85 C86 -175.8(3)
C84 C85 C86 C87 179.2(3)
O1 C1 N1 C5 1.4(5)
C2 C1 N1 C5 -178.0(3)
O1 C1 N1 Ni1 180.0(3)
C2 C1 N1 Ni1 0.6(3)
C6 C5 N1 C1 3.0(5)
C10 C5 N1 C1 -177.0(3)
C6 C5 N1 Ni1 -175.6(3)
C10 C5 N1 Ni1 4.4(3)
O4 C3 N2 C10 -2.9(6)
C4 C3 N2 C10 177.2(3)
O4 C3 N2 Ni1 178.0(3)
C4 C3 N2 Ni1 -1.9(3)
C9 C10 N2 C3 1.8(5)
C5 C10 N2 C3 -177.3(3)
C9 C10 N2 Ni1 -179.1(3)
C5 C10 N2 Ni1 1.8(3)
O9 C12 N3 C16 1.1(6)
C13 C12 N3 C16 -178.2(3)
O9 C12 N3 Ni2 178.1(3)
C13 C12 N3 Ni2 -1.1(3)
C17 C16 N3 C12 -2.4(6)
C21 C16 N3 C12 177.7(3)
C17 C16 N3 Ni2 -179.5(3)
C21 C16 N3 Ni2 0.6(4)
O12 C14 N4 C21 0.6(7)
C15 C14 N4 C21 -177.9(3)
O12 C14 N4 Ni2 -176.6(3)
C15 C14 N4 Ni2 4.9(4)
C20 C21 N4 C14 3.9(6)
C16 C21 N4 C14 -176.4(4)
C20 C21 N4 Ni2 -178.9(3)
C16 C21 N4 Ni2 0.9(4)
C37 C36 N5 C24 63.9(4)
C37 C36 N5 C32 -54.9(4)
C37 C36 N5 C28 -175.7(4)
C25 C24 N5 C36 63.6(5)
C25 C24 N5 C32 -174.2(4)
C25 C24 N5 C28 -54.5(5)
C33 C32 N5 C36 -54.6(4)
C33 C32 N5 C24 -177.0(3)
C33 C32 N5 C28 63.6(4)
C29 C28 N5 C36 -165.7(3)
C29 C28 N5 C24 -44.0(4)
C29 C28 N5 C32 72.7(4)
C45 C44 N6 C40 58.1(4)
C45 C44 N6 C52 -59.3(4)
C45 C44 N6 C48 179.2(3)
C41 C40 N6 C44 56.4(4)
C41 C40 N6 C52 177.6(3)
C41 C40 N6 C48 -62.1(4)
C53 C52 N6 C44 -53.0(4)
C53 C52 N6 C40 -173.9(3)
C53 C52 N6 C48 65.9(4)
C49' C48 N6 C44 -163.4(9)
C49 C48 N6 C44 173.1(5)
C49' C48 N6 C40 -42.0(9)
C49 C48 N6 C40 -65.6(6)
C49' C48 N6 C52 74.8(9)
C49 C48 N6 C52 51.2(6)
C57 C56 N7 C60 -63.1(3)
C57 C56 N7 C64 54.7(3)
C57 C56 N7 C68 175.7(3)
C61 C60 N7 C56 -53.9(4)
C61 C60 N7 C64 -174.5(3)
C61 C60 N7 C68 64.2(4)
C65 C64 N7 C56 59.8(3)
C65 C64 N7 C60 -179.3(3)
C65 C64 N7 C68 -58.1(4)
C69 C68 N7 C56 -177.0(3)
C69 C68 N7 C60 61.9(4)
C69 C68 N7 C64 -56.3(4)
C81 C80 N8 C72 -59.3(3)
C81 C80 N8 C76 179.7(3)
C81 C80 N8 C84 58.4(3)
C73 C72 N8 C80 -55.1(3)
C73 C72 N8 C76 61.9(3)
C73 C72 N8 C84 -176.4(3)
C77 C76 N8 C80 -177.8(3)
C77 C76 N8 C72 62.1(4)
C77 C76 N8 C84 -56.4(4)
C85 C84 N8 C80 53.3(3)
C85 C84 N8 C72 173.8(3)
C85 C84 N8 C76 -64.2(4)
O2 C2 O3 Ni1 -179.7(3)
C1 C2 O3 Ni1 0.9(3)
O5 C4 O6 Ni1 178.4(3)
C3 C4 O6 Ni1 -1.7(4)
O7 C11 O8 C23 -10.5(5)
C7 C11 O8 C23 170.0(3)
O16 C23 O8 C11 82.3(4)
O10 C13 O11 Ni2 -179.4(3)
C12 C13 O11 Ni2 0.8(4)
O13 C15 O14 Ni2 -178.0(3)
C14 C15 O14 Ni2 3.9(4)
O15 C22 O16 C23 -7.0(6)
C19 C22 O16 C23 172.9(3)
O8 C23 O16 C22 83.4(4)
C1 N1 Ni1 N2 178.5(2)
C5 N1 Ni1 N2 -2.7(2)
C1 N1 Ni1 O3 -0.1(2)
C5 N1 Ni1 O3 178.7(2)
C3 N2 Ni1 N1 179.7(2)
C10 N2 Ni1 N1 0.5(2)
C3 N2 Ni1 O6 1.0(2)
C10 N2 Ni1 O6 -178.3(2)
C4 O6 Ni1 N2 0.5(2)
C4 O6 Ni1 O3 179.2(2)
C2 O3 Ni1 N1 -0.5(2)
C2 O3 Ni1 O6 178.4(2)
C14 N4 Ni2 N3 177.2(3)
C21 N4 Ni2 N3 -0.4(3)
C14 N4 Ni2 O14 -2.6(3)
C21 N4 Ni2 O14 179.8(3)
C12 N3 Ni2 N4 -177.6(3)
C16 N3 Ni2 N4 -0.1(3)
C12 N3 Ni2 O11 1.3(2)
C16 N3 Ni2 O11 178.7(3)
C13 O11 Ni2 N3 -1.1(2)
C13 O11 Ni2 O14 178.5(2)
C15 O14 Ni2 N4 -1.0(3)
C15 O14 Ni2 O11 -179.8(3)
